data_4114649
loop_
_publ_author_name
'Richard E. Sykora'
'Kang Min Ok'
'P. Shiv Halasyamani'
'Thomas E. Albrecht-Schmitt'

_publ_contact_author
;
Prof. Thomas E. Albrecht-Schmitt 
179 Chemistry Building
Department of Chemistry
Auburn University, AL
36849
;
_publ_contact_author_email ' albreth@auburn.edu '
_publ_contact_author_fax ' 334 844 6959 '
_publ_contact_author_phone ' 334 844 6948 '
_publ_section_title
;
 Structural Modulation of Molybdenyl Iodate Architectures by Alkali Metal
 Cations in AMoO3(IO3) (A = K, Rb, Cs): A Facile Route to New Polar
 Materials with Large SHG Responses
;
_journal_name_full 'Journal of the American Chemical Society'
_journal_page_first 1951
_journal_page_last 1957
_journal_paper_doi 10.1021/ja012190z
_journal_volume 124
_journal_year 2002
_chemical_compound_source 'original synthesis'
_chemical_formula_structural RbMoO3(IO3)
_chemical_formula_sum 'I Mo O6 Rb'
_chemical_formula_weight 404.31
_chemical_name_systematic
; 
 ? 
;
_space_group_IT_number 33
_symmetry_cell_setting orthorhombic
_symmetry_space_group_name_Hall 'P 2c -2n'
_symmetry_space_group_name_H-M 'P n a 21'
_atom_sites_solution_hydrogens geom
_atom_sites_solution_primary direct
_atom_sites_solution_secondary difmap
_audit_creation_method SHELXL
_cell_angle_alpha 90.00
_cell_angle_beta 90.00
_cell_angle_gamma 90.00
_cell_formula_units_Z 4
_cell_length_a 7.7277(6)
_cell_length_b 10.2137(8)
_cell_length_c 7.3442(6)
_cell_measurement_reflns_used all
_cell_measurement_temperature 193(2)
_cell_measurement_theta_max 28.29
_cell_measurement_theta_min 3.31
_cell_volume 579.67(8)
_computing_cell_refinement 'SMART, SAINT'
_computing_data_collection SMART
_computing_data_reduction SAINT
_computing_molecular_graphics 'SHELXP-93 (Sheldrick, 1993)'
_computing_publication_material 'SHELXCIF-93 (Sheldrick, 1993)'
_computing_structure_refinement 'SHELXL-93 (Sheldrick, 1993)'
_computing_structure_solution 'SHELXS-86 (Sheldrick, 1990)'
_diffrn_ambient_temperature 193(2)
_diffrn_measurement_device 'Bruker APEX'
_diffrn_measurement_method '0.3 wide w exposures'
_diffrn_radiation_monochromator graphite
_diffrn_radiation_source 'fine-focus sealed tube'
_diffrn_radiation_type MoK\a
_diffrn_radiation_wavelength 0.71073
_diffrn_reflns_av_R_equivalents 0.0328
_diffrn_reflns_av_sigmaI/netI 0.0419
_diffrn_reflns_limit_h_max 10
_diffrn_reflns_limit_h_min -10
_diffrn_reflns_limit_k_max 13
_diffrn_reflns_limit_k_min -13
_diffrn_reflns_limit_l_max 9
_diffrn_reflns_limit_l_min -9
_diffrn_reflns_number 5202
_diffrn_reflns_theta_max 28.29
_diffrn_reflns_theta_min 3.31
_diffrn_standards_decay_% 0
_diffrn_standards_interval_count na
_diffrn_standards_interval_time na
_diffrn_standards_number na
_exptl_absorpt_coefficient_mu 15.888
_exptl_absorpt_correction_T_max '0.780065 ratio of min/max'
_exptl_absorpt_correction_T_min '0.780065 ratio of min/max'
_exptl_absorpt_correction_type 'multi-scan (SADABS)'
_exptl_crystal_colour colorless
_exptl_crystal_density_diffrn 4.633
_exptl_crystal_density_meas ?
_exptl_crystal_density_method calcd
_exptl_crystal_description prism
_exptl_crystal_F_000 720
_exptl_crystal_size_max 0.080
_exptl_crystal_size_mid 0.080
_exptl_crystal_size_min 0.040
_refine_diff_density_max 0.892
_refine_diff_density_min -0.853
_refine_diff_density_rms 0.182
_refine_ls_abs_structure_details 'Flack H D (1983), Acta Cryst. A39, 876-881'
_refine_ls_abs_structure_Flack 0.018(10)
_refine_ls_extinction_coef 0.00000(14)
_refine_ls_extinction_expression Fc^*^=kFc[1+0.001xFc^2^\l^3^/sin(2\q)]^-1/4^
_refine_ls_extinction_method SHELXL
_refine_ls_goodness_of_fit_all 0.946
_refine_ls_goodness_of_fit_obs 0.947
_refine_ls_hydrogen_treatment na
_refine_ls_matrix_type full
_refine_ls_number_parameters 83
_refine_ls_number_reflns 1402
_refine_ls_number_restraints 1
_refine_ls_restrained_S_all 0.946
_refine_ls_restrained_S_obs 0.946
_refine_ls_R_factor_all 0.0207
_refine_ls_R_factor_obs 0.0194
_refine_ls_shift/esd_max -1.637
_refine_ls_shift/esd_mean 0.020
_refine_ls_structure_factor_coef Fsqd
_refine_ls_weighting_details 'w=1/[\s^2^(Fo^2^)+(0.0000P)^2^+0.0000P] where P=(Fo^2^+2Fc^2^)/3'
_refine_ls_weighting_scheme calc
_refine_ls_wR_factor_all 0.0421
_refine_ls_wR_factor_obs 0.0413
_reflns_number_observed 1350
_reflns_number_total 1402
_reflns_observed_criterion >2sigma(I)
_cod_data_source_file ja012190z_2.cif
_cod_data_source_block 2
_cod_depositor_comments
;
The following automatic conversions were performed:

'_exptl_crystal_density_meas' value 'nm' was changed to '?' - the
value is perceived as not measured.

Automatic conversion script
Id: cif_fix_values 3008 2015-01-20 13:52:24Z robertas 

The following automatic conversions were performed:

'_refine_ls_weighting_scheme' value 'calc
w=1/[\s^2^(Fo^2^)+(0.0000P)^2^+0.0000P] where P=(Fo^2^+2Fc^2^)/3' was
changed to 'calc'. New tag '_refine_ls_weighting_details' was
created. The value of the new tag was set to
'w=1/[\s^2^(Fo^2^)+(0.0000P)^2^+0.0000P] where P=(Fo^2^+2Fc^2^)/3'.

Automatic conversion script
Id: cif_fix_values 3143 2015-03-26 13:38:13Z robertas 
;
_cod_database_code 4114649

loop_
_symmetry_equiv_pos_as_xyz
'x, y, z'
'-x, -y, z+1/2'
'x+1/2, -y+1/2, z'
'-x+1/2, y+1/2, z+1/2'

loop_
_atom_site_aniso_label
_atom_site_aniso_U_11
_atom_site_aniso_U_22
_atom_site_aniso_U_33
_atom_site_aniso_U_23
_atom_site_aniso_U_13
_atom_site_aniso_U_12
Rb1 0.0228(3) 0.0174(3) 0.0215(3) -0.0031(2) -0.0029(3) 0.0021(2)
Mo1 0.0125(2) 0.0080(2) 0.0060(2) -0.0006(2) 0.0000(2) 0.0004(2)
I1 0.00811(14) 0.00984(14) 0.00868(14) 0.0003(2) -0.0007(2) -0.00044(11)
O1 0.024(2) 0.016(2) 0.009(2) 0.0002(14) 0.005(2) -0.008(2)
O2 0.020(2) 0.018(2) 0.016(2) -0.0071(15) -0.003(2) 0.011(2)
O3 0.017(2) 0.012(2) 0.007(2) 0.0003(14) -0.002(2) 0.000(2)
O4 0.004(2) 0.015(2) 0.026(2) 0.001(2) 0.001(2) 0.0053(12)
O5 0.015(2) 0.011(2) 0.009(2) -0.0030(13) -0.0018(14) 0.0018(14)
O6 0.014(2) 0.008(2) 0.016(2) 0.007(2) 0.0000(15) -0.0037(14)

loop_
_atom_site_label
_atom_site_type_symbol
_atom_site_fract_x
_atom_site_fract_y
_atom_site_fract_z
_atom_site_U_iso_or_equiv
_atom_site_thermal_displace_type
_atom_site_occupancy
_atom_site_calc_flag
Rb1 Rb 0.98130(7) -0.61735(6) 0.36050(8) 0.02056(14) Uani 1 d
Mo1 Mo 0.99359(6) 0.03097(4) 0.59385(7) 0.00885(10) Uani 1 d
I1 I 0.77764(4) -0.23939(2) 0.43224(5) 0.00888(9) Uani 1 d
O1 O 1.1318(5) -0.8461(3) 0.5308(5) 0.0165(8) Uani 1 d
O2 O 0.7985(5) 0.1098(4) 0.6275(5) 0.0180(9) Uani 1 d
O3 O 0.9358(5) -0.0211(3) 0.3404(5) 0.0120(7) Uani 1 d
O4 O 0.5722(4) -0.1543(3) 0.4246(7) 0.0152(7) Uani 1 d
O5 O 0.8640(5) -0.1601(3) 0.6367(4) 0.0118(8) Uani 1 d
O6 O 0.7196(4) -0.3910(3) 0.5460(5) 0.0124(8) Uani 1 d

loop_
_atom_type_symbol
_atom_type_description
_atom_type_scat_dispersion_real
_atom_type_scat_dispersion_imag
_atom_type_scat_source
O O 0.0106 0.0060 'International Tables Vol C Tables 4.2.6.8 and 6.1.1.4'
Mo Mo -1.6832 0.6857 'International Tables Vol C Tables 4.2.6.8 and 6.1.1.4'
I I -0.4742 1.8119 'International Tables Vol C Tables 4.2.6.8 and 6.1.1.4'
Rb Rb -0.9393 2.9676 'International Tables Vol C Tables 4.2.6.8 and 6.1.1.4'

loop_
_geom_angle_atom_site_label_1
_geom_angle_atom_site_label_2
_geom_angle_atom_site_label_3
_geom_angle
_geom_angle_site_symmetry_1
_geom_angle_site_symmetry_3
O1 Rb1 O4 127.21(11) . 3_545
O1 Rb1 O1 94.66(9) . 3_435
O4 Rb1 O1 105.63(10) 3_545 3_435
O1 Rb1 O5 58.24(9) . 2_744
O4 Rb1 O5 134.88(10) 3_545 2_744
O1 Rb1 O5 119.01(10) 3_435 2_744
O1 Rb1 O2 55.67(10) . 3_545
O4 Rb1 O2 71.71(10) 3_545 3_545
O1 Rb1 O2 116.45(10) 3_435 3_545
O5 Rb1 O2 92.80(10) 2_744 3_545
O1 Rb1 O5 116.87(9) . 4_644
O4 Rb1 O5 114.88(10) 3_545 4_644
O1 Rb1 O5 55.95(9) 3_435 4_644
O5 Rb1 O5 87.00(8) 2_744 4_644
O2 Rb1 O5 170.42(9) 3_545 4_644
O1 Rb1 O4 112.53(9) . 4_644
O4 Rb1 O4 107.57(11) 3_545 4_644
O1 Rb1 O4 106.36(9) 3_435 4_644
O5 Rb1 O4 55.41(8) 2_744 4_644
O2 Rb1 O4 135.84(9) 3_545 4_644
O5 Rb1 O4 50.58(8) 4_644 4_644
O1 Rb1 O6 92.42(9) . 2_744
O4 Rb1 O6 85.34(10) 3_545 2_744
O1 Rb1 O6 159.15(10) 3_435 2_744
O5 Rb1 O6 50.30(8) 2_744 2_744
O2 Rb1 O6 83.61(9) 3_545 2_744
O5 Rb1 O6 103.47(9) 4_644 2_744
O4 Rb1 O6 52.91(8) 4_644 2_744
O1 Rb1 O6 128.48(10) . .
O4 Rb1 O6 54.67(9) 3_545 .
O1 Rb1 O6 51.30(9) 3_435 .
O5 Rb1 O6 165.33(9) 2_744 .
O2 Rb1 O6 101.53(9) 3_545 .
O5 Rb1 O6 78.35(8) 4_644 .
O4 Rb1 O6 113.74(8) 4_644 .
O6 Rb1 O6 133.96(6) 2_744 .
O1 Rb1 O2 165.05(9) . 4_644
O4 Rb1 O2 66.83(9) 3_545 4_644
O1 Rb1 O2 74.81(9) 3_435 4_644
O5 Rb1 O2 117.34(9) 2_744 4_644
O2 Rb1 O2 138.52(5) 3_545 4_644
O5 Rb1 O2 48.42(8) 4_644 4_644
O4 Rb1 O2 62.01(8) 4_644 4_644
O6 Rb1 O2 94.13(9) 2_744 4_644
O6 Rb1 O2 52.29(8) . 4_644
O1 Rb1 I1 107.12(7) . 4_644
O4 Rb1 I1 123.82(9) 3_545 4_644
O1 Rb1 I1 80.55(7) 3_435 4_644
O5 Rb1 I1 62.08(7) 2_744 4_644
O2 Rb1 I1 154.81(7) 3_545 4_644
O5 Rb1 I1 27.29(6) 4_644 4_644
O4 Rb1 I1 27.15(5) 4_644 4_644
O6 Rb1 I1 78.62(6) 2_744 4_644
O6 Rb1 I1 103.66(6) . 4_644
O2 Rb1 I1 61.24(6) 4_644 4_644
O1 Rb1 I1 81.67(7) . 2_744
O4 Rb1 I1 111.75(9) 3_545 2_744
O1 Rb1 I1 135.46(7) 3_435 2_744
O5 Rb1 I1 26.73(6) 2_744 2_744
O2 Rb1 I1 97.97(7) 3_545 2_744
O5 Rb1 I1 86.15(6) 4_644 2_744
O4 Rb1 I1 39.67(6) 4_644 2_744
O6 Rb1 I1 27.21(6) 2_744 2_744
O6 Rb1 I1 149.80(6) . 2_744
O2 Rb1 I1 98.27(6) 4_644 2_744
I1 Rb1 I1 58.923(11) 4_644 2_744
O1 Mo1 O2 104.0(2) 1_565 .
O1 Mo1 O3 96.8(2) 1_565 2_755
O2 Mo1 O3 98.0(2) . 2_755
O1 Mo1 O3 94.8(2) 1_565 .
O2 Mo1 O3 93.6(2) . .
O3 Mo1 O3 161.14(3) 2_755 .
O1 Mo1 O5 165.0(2) 1_565 .
O2 Mo1 O5 89.8(2) . .
O3 Mo1 O5 86.97(14) 2_755 .
O3 Mo1 O5 78.23(13) . .
O1 Mo1 O6 86.6(2) 1_565 3_545
O2 Mo1 O6 168.9(2) . 3_545
O3 Mo1 O6 83.89(15) 2_755 3_545
O3 Mo1 O6 81.96(15) . 3_545
O5 Mo1 O6 79.39(12) . 3_545
O1 Mo1 Rb1 40.26(13) 1_565 1_565
O2 Mo1 Rb1 67.67(13) . 1_565
O3 Mo1 Rb1 117.82(11) 2_755 1_565
O3 Mo1 Rb1 80.36(11) . 1_565
O5 Mo1 Rb1 147.68(9) . 1_565
O6 Mo1 Rb1 121.12(9) 3_545 1_565
O1 Mo1 Rb1 35.14(13) 1_565 3_545
O2 Mo1 Rb1 137.56(13) . 3_545
O3 Mo1 Rb1 98.15(11) 2_755 3_545
O3 Mo1 Rb1 82.90(11) . 3_545
O5 Mo1 Rb1 130.04(9) . 3_545
O6 Mo1 Rb1 52.23(9) 3_545 3_545
Rb1 Mo1 Rb1 70.058(13) 1_565 3_545
O4 I1 O6 101.9(2) . .
O4 I1 O5 97.6(2) . .
O6 I1 O5 95.1(2) . .
O4 I1 Rb1 55.0(2) . 4_655
O6 I1 Rb1 77.08(12) . 4_655
O5 I1 Rb1 52.37(11) . 4_655
O4 I1 Rb1 128.2(2) . 2_745
O6 I1 Rb1 55.42(11) . 2_745
O5 I1 Rb1 48.47(11) . 2_745
Rb1 I1 Rb1 73.71(2) 4_655 2_745
O4 I1 Rb1 139.95(10) . .
O6 I1 Rb1 50.71(11) . .
O5 I1 Rb1 111.86(11) . .
Rb1 I1 Rb1 125.61(2) 4_655 .
Rb1 I1 Rb1 65.263(9) 2_745 .
Mo1 O1 Rb1 117.3(2) 1_545 .
Mo1 O1 Rb1 125.7(2) 1_545 3_535
Rb1 O1 Rb1 106.39(11) . 3_535
Mo1 O2 Rb1 127.1(2) . 3_445
Mo1 O2 Rb1 106.9(2) . 4_655
Rb1 O2 Rb1 81.02(9) 3_445 4_655
Mo1 O3 Mo1 147.7(2) 2_754 .
I1 O4 Rb1 132.6(2) . 3_445
I1 O4 Rb1 97.9(2) . 4_655
Rb1 O4 Rb1 91.04(10) 3_445 4_655
I1 O5 Mo1 115.9(2) . .
I1 O5 Rb1 104.79(14) . 2_745
Mo1 O5 Rb1 123.78(14) . 2_745
I1 O5 Rb1 100.34(14) . 4_655
Mo1 O5 Rb1 109.46(12) . 4_655
Rb1 O5 Rb1 98.83(10) 2_745 4_655
I1 O6 Mo1 142.5(2) . 3_445
I1 O6 Rb1 97.37(13) . 2_745
Mo1 O6 Rb1 116.62(13) 3_445 2_745
I1 O6 Rb1 104.57(14) . .
Mo1 O6 Rb1 95.26(10) 3_445 .
Rb1 O6 Rb1 83.04(8) 2_745 .

loop_
_geom_bond_atom_site_label_1
_geom_bond_atom_site_label_2
_geom_bond_distance
_geom_bond_site_symmetry_2
Rb1 O1 2.894(4) .
Rb1 O4 2.900(3) 3_545
Rb1 O1 3.000(4) 3_435
Rb1 O5 3.049(3) 2_744
Rb1 O2 3.140(4) 3_545
Rb1 O5 3.164(4) 4_644
Rb1 O4 3.250(5) 4_644
Rb1 O6 3.269(4) 2_744
Rb1 O6 3.360(3) .
Rb1 O2 3.604(4) 4_644
Rb1 I1 3.9307(7) 4_644
Rb1 I1 3.9375(7) 2_744
Mo1 O1 1.712(4) 1_565
Mo1 O2 1.727(4) .
Mo1 O3 1.894(4) 2_755
Mo1 O3 1.987(4) .
Mo1 O5 2.216(4) .
Mo1 O6 2.285(3) 3_545
Mo1 Rb1 3.9809(8) 1_565
Mo1 Rb1 4.2332(8) 3_545
I1 O4 1.811(3) .
I1 O6 1.815(3) .
I1 O5 1.832(3) .
I1 Rb1 3.9307(7) 4_655
I1 Rb1 3.9375(7) 2_745
O1 Mo1 1.712(4) 1_545
O1 Rb1 3.000(4) 3_535
O2 Rb1 3.140(4) 3_445
O2 Rb1 3.604(4) 4_655
O3 Mo1 1.894(4) 2_754
O4 Rb1 2.900(3) 3_445
O4 Rb1 3.250(5) 4_655
O5 Rb1 3.049(3) 2_745
O5 Rb1 3.164(4) 4_655
O6 Mo1 2.285(3) 3_445
O6 Rb1 3.269(4) 2_745
